data_1542309
loop_
_publ_author_name
'Maji, Arun'
'Bhaskararao, Bangaru'
'Singha, Santanu'
'Sunoj, Raghavan B.'
'Maiti, Debabrata'

_publ_section_title
;
 Directing group assisted meta-hydroxylation by C--H activation
;
_journal_issue 5
_journal_name_full 'Chem. Sci.'
_journal_page_first 3147
_journal_paper_doi 10.1039/C5SC04060D
_journal_volume 7
_journal_year 2016
_chemical_formula_sum 'C16 H12 F N O5 S'
_chemical_formula_weight 349.33
_chemical_name_systematic
; 
 ? 
;
_space_group_IT_number 2
_symmetry_space_group_name_Hall '-P 1'
_symmetry_space_group_name_H-M 'P -1'
_atom_sites_solution_hydrogens geom
_atom_sites_solution_primary direct
_atom_sites_solution_secondary difmap
_audit_creation_method SHELXL-97
_audit_update_record
;
2015-08-07 deposited with the CCDC.
2016-01-21 downloaded from the CCDC.
;
_cell_angle_alpha 87.857(13)
_cell_angle_beta 79.184(11)
_cell_angle_gamma 79.188(12)
_cell_formula_units_Z 2
_cell_length_a 8.087(2)
_cell_length_b 8.590(3)
_cell_length_c 11.637(4)
_cell_measurement_temperature 100(2)
_cell_volume 779.9(4)
_computing_structure_refinement 'SHELXL-97 (Sheldrick, 1997)'
_computing_structure_solution 'SHELXS-97 (Sheldrick, 1990)'
_diffrn_ambient_temperature 100(2)
_diffrn_measured_fraction_theta_full 0.701
_diffrn_measured_fraction_theta_max 0.701
_diffrn_radiation_monochromator graphite
_diffrn_radiation_source 'fine-focus sealed tube'
_diffrn_radiation_type MoK\a
_diffrn_radiation_wavelength 0.71075
_diffrn_reflns_av_R_equivalents 0.0160
_diffrn_reflns_av_sigmaI/netI 0.0329
_diffrn_reflns_limit_h_max 6
_diffrn_reflns_limit_h_min -9
_diffrn_reflns_limit_k_max 8
_diffrn_reflns_limit_k_min -10
_diffrn_reflns_limit_l_max 13
_diffrn_reflns_limit_l_min -8
_diffrn_reflns_number 2508
_diffrn_reflns_theta_full 25.00
_diffrn_reflns_theta_max 25.00
_diffrn_reflns_theta_min 3.00
_exptl_absorpt_coefficient_mu 0.245
_exptl_absorpt_correction_T_max 0.9526
_exptl_absorpt_correction_T_min 0.9526
_exptl_crystal_density_diffrn 1.487
_exptl_crystal_density_method 'not measured'
_exptl_crystal_F_000 360
_exptl_crystal_size_max 0.20
_exptl_crystal_size_mid 0.20
_exptl_crystal_size_min 0.20
_refine_diff_density_max 0.442
_refine_diff_density_min -0.484
_refine_diff_density_rms 0.053
_refine_ls_extinction_method none
_refine_ls_goodness_of_fit_ref 1.069
_refine_ls_hydrogen_treatment mixed
_refine_ls_matrix_type full
_refine_ls_number_parameters 217
_refine_ls_number_reflns 1928
_refine_ls_number_restraints 0
_refine_ls_restrained_S_all 1.069
_refine_ls_R_factor_all 0.0480
_refine_ls_R_factor_gt 0.0416
_refine_ls_shift/su_max 0.000
_refine_ls_shift/su_mean 0.000
_refine_ls_structure_factor_coef Fsqd
_refine_ls_weighting_details 'calc w=1/[\s^2^(Fo^2^)+(0.0800P)^2^+0.1791P] where P=(Fo^2^+2Fc^2^)/3'
_refine_ls_weighting_scheme calc
_refine_ls_wR_factor_gt 0.1180
_refine_ls_wR_factor_ref 0.1227
_reflns_number_gt 1578
_reflns_number_total 1928
_reflns_threshold_expression >2sigma(I)
_cod_data_source_file c5sc04060d2.cif
_cod_data_source_block shelxl
_cod_depositor_comments 'Adding full bibliography for 1542308--1542310.cif.'
_cod_database_code 1542309

loop_
_symmetry_equiv_pos_as_xyz
'x, y, z'
'-x, -y, -z'

loop_
_atom_site_label
_atom_site_type_symbol
_atom_site_fract_x
_atom_site_fract_y
_atom_site_fract_z
_atom_site_U_iso_or_equiv
_atom_site_adp_type
_atom_site_occupancy
_atom_site_symmetry_multiplicity
_atom_site_calc_flag
_atom_site_refinement_flags
S1 S 0.85119(9) 0.59130(8) 0.66942(5) 0.0194(3) Uani 1 1 d .
F3 F 0.5553(2) 1.2973(2) 0.48541(14) 0.0353(6) Uani 1 1 d .
O2 O 1.0012(2) 0.4383(2) 0.67297(14) 0.0221(6) Uani 1 1 d .
O4 O 0.7528(2) 0.5415(2) 0.59326(15) 0.0259(6) Uani 1 1 d .
O5 O 0.7734(2) 0.6384(2) 0.78662(15) 0.0255(6) Uani 1 1 d .
O7 O 0.6053(3) 1.0391(3) 0.34429(15) 0.0307(6) Uani 1 1 d .
O13 O 0.8317(3) 1.1051(3) 0.22514(17) 0.0443(8) Uani 1 1 d .
N9 N 0.7595(4) 0.2532(3) 0.8956(2) 0.0330(8) Uani 1 1 d .
C6 C 1.1031(4) 0.4260(3) 0.7602(2) 0.0215(8) Uani 1 1 d .
C10 C 0.7847(3) 0.8927(4) 0.4704(2) 0.0220(8) Uani 1 1 d .
H10 H 0.8070 0.8031 0.4207 0.026 Uiso 1 1 calc R
C11 C 0.7139(4) 1.1542(4) 0.6182(2) 0.0234(8) Uani 1 1 d .
H11 H 0.6880 1.2433 0.6686 0.028 Uiso 1 1 calc R
C12 C 1.1516(4) 0.3296(4) 0.9502(2) 0.0279(9) Uani 1 1 d .
H12 H 1.1151 0.2815 1.0231 0.034 Uiso 1 1 calc R
C14 C 0.6918(4) 1.0741(3) 0.2378(2) 0.0229(8) Uani 1 1 d .
C15 C 0.8872(4) 0.2971(4) 0.8832(2) 0.0238(8) Uani 1 1 d .
C16 C 0.6852(4) 1.0331(4) 0.4419(2) 0.0225(8) Uani 1 1 d .
C17 C 0.9689(4) 0.7351(3) 0.6008(2) 0.0191(7) Uani 1 1 d .
H17A H 1.0432 0.7611 0.6532 0.023 Uiso 1 1 calc R
H17B H 1.0435 0.6905 0.5277 0.023 Uiso 1 1 calc R
C18 C 0.8146(4) 1.0133(3) 0.6466(2) 0.0202(7) Uani 1 1 d .
H18 H 0.8581 1.0060 0.7174 0.024 Uiso 1 1 calc R
C19 C 1.0475(4) 0.3506(3) 0.8651(2) 0.0212(8) Uani 1 1 d .
C20 C 1.2591(4) 0.4730(4) 0.7368(2) 0.0262(8) Uani 1 1 d .
H20 H 1.2969 0.5194 0.6634 0.031 Uiso 1 1 calc R
C21 C 0.5874(4) 1.0663(4) 0.1463(2) 0.0282(8) Uani 1 1 d .
H21A H 0.4774 1.0383 0.1826 0.034 Uiso 1 1 calc R
H21B H 0.6488 0.9858 0.0883 0.034 Uiso 1 1 calc R
H21C H 0.5674 1.1697 0.1077 0.034 Uiso 1 1 calc R
C22 C 0.6526(4) 1.1607(4) 0.5151(2) 0.0243(8) Uani 1 1 d .
C23 C 1.3610(4) 0.4518(4) 0.8218(2) 0.0308(9) Uani 1 1 d .
H23 H 1.4677 0.4867 0.8079 0.037 Uiso 1 1 calc R
C24 C 1.3061(4) 0.3788(4) 0.9278(2) 0.0321(9) Uani 1 1 d .
H24 H 1.3771 0.3631 0.9853 0.039 Uiso 1 1 calc R
C25 C 0.8519(3) 0.8844(3) 0.5728(2) 0.0206(7) Uani 1 1 d .

loop_
_atom_site_aniso_label
_atom_site_aniso_U_11
_atom_site_aniso_U_22
_atom_site_aniso_U_33
_atom_site_aniso_U_23
_atom_site_aniso_U_13
_atom_site_aniso_U_12
S1 0.0189(4) 0.0198(4) 0.0188(4) 0.0028(3) -0.0019(3) -0.0040(3)
F3 0.0343(10) 0.0251(11) 0.0503(10) 0.0144(8) -0.0176(9) -0.0079(9)
O2 0.0237(11) 0.0222(11) 0.0190(9) 0.0006(7) -0.0038(8) -0.0007(10)
O4 0.0257(11) 0.0257(12) 0.0296(10) 0.0046(8) -0.0098(9) -0.0091(10)
O5 0.0266(11) 0.0267(12) 0.0192(9) 0.0027(8) 0.0013(8) -0.0005(10)
O7 0.0260(11) 0.0496(15) 0.0202(10) 0.0123(9) -0.0065(9) -0.0167(11)
O13 0.0313(13) 0.082(2) 0.0256(11) 0.0082(11) -0.0039(10) -0.0281(14)
N9 0.0347(16) 0.0399(17) 0.0248(12) 0.0082(11) -0.0037(13) -0.0114(15)
C6 0.0232(16) 0.0194(16) 0.0202(13) -0.0045(11) -0.0043(13) 0.0018(14)
C10 0.0211(16) 0.0270(17) 0.0183(13) 0.0004(11) 0.0000(12) -0.0093(14)
C11 0.0247(16) 0.0208(16) 0.0264(14) 0.0015(11) -0.0048(13) -0.0086(14)
C12 0.0275(18) 0.0317(18) 0.0198(13) -0.0006(12) -0.0025(14) 0.0050(16)
C14 0.0242(16) 0.0220(16) 0.0198(13) 0.0017(11) 0.0027(14) -0.0048(14)
C15 0.0285(17) 0.0259(17) 0.0163(13) 0.0037(11) -0.0050(15) -0.0030(16)
C16 0.0197(16) 0.0326(18) 0.0186(13) 0.0070(12) -0.0049(12) -0.0136(14)
C17 0.0167(14) 0.0208(15) 0.0221(12) -0.0010(11) -0.0027(12) -0.0101(12)
C18 0.0230(15) 0.0191(15) 0.0203(12) 0.0020(11) -0.0031(12) -0.0102(13)
C19 0.0203(15) 0.0223(16) 0.0192(13) -0.0016(11) -0.0031(13) 0.0002(14)
C20 0.0218(15) 0.0266(17) 0.0264(14) 0.0017(12) -0.0005(14) 0.0008(14)
C21 0.0242(16) 0.0383(19) 0.0192(13) 0.0048(12) -0.0028(13) -0.0008(15)
C22 0.0205(16) 0.0217(16) 0.0319(15) 0.0105(12) -0.0059(14) -0.0075(13)
C23 0.0212(16) 0.0301(19) 0.0387(16) -0.0030(13) -0.0025(15) -0.0015(15)
C24 0.0297(18) 0.034(2) 0.0302(15) -0.0050(13) -0.0118(15) 0.0072(17)
C25 0.0182(15) 0.0256(16) 0.0187(12) 0.0050(11) -0.0005(12) -0.0094(13)

loop_
_atom_type_symbol
_atom_type_description
_atom_type_scat_dispersion_real
_atom_type_scat_dispersion_imag
_atom_type_scat_source
C C 0.0033 0.0016 'International Tables Vol C Tables 4.2.6.8 and 6.1.1.4'
H H 0.0000 0.0000 'International Tables Vol C Tables 4.2.6.8 and 6.1.1.4'
F F 0.0171 0.0103 'International Tables Vol C Tables 4.2.6.8 and 6.1.1.4'
N N 0.0061 0.0033 'International Tables Vol C Tables 4.2.6.8 and 6.1.1.4'
O O 0.0106 0.0060 'International Tables Vol C Tables 4.2.6.8 and 6.1.1.4'
S S 0.1246 0.1234 'International Tables Vol C Tables 4.2.6.8 and 6.1.1.4'

loop_
_geom_angle_atom_site_label_1
_geom_angle_atom_site_label_2
_geom_angle_atom_site_label_3
_geom_angle
O4 S1 O5 120.28(12)
O4 S1 O2 102.70(12)
O5 S1 O2 108.98(9)
O4 S1 C17 111.04(13)
O5 S1 C17 110.13(13)
O2 S1 C17 101.81(12)
C6 O2 S1 119.96(17)
C14 O7 C16 119.1(2)
C20 C6 C19 121.8(3)
C20 C6 O2 120.1(2)
C19 C6 O2 117.7(3)
C16 C10 C25 119.3(3)
C16 C10 H10 120.3
C25 C10 H10 120.3
C22 C11 C18 118.2(3)
C22 C11 H11 120.9
C18 C11 H11 120.9
C24 C12 C19 119.7(3)
C24 C12 H12 120.2
C19 C12 H12 120.2
O13 C14 O7 122.0(3)
O13 C14 C21 127.8(2)
O7 C14 C21 110.3(3)
N9 C15 C19 178.7(3)
C22 C16 C10 119.7(3)
C22 C16 O7 120.3(2)
C10 C16 O7 119.8(3)
C25 C17 S1 111.54(19)
C25 C17 H17A 109.3
S1 C17 H17A 109.3
C25 C17 H17B 109.3
S1 C17 H17B 109.3
H17A C17 H17B 108.0
C25 C18 C11 120.6(3)
C25 C18 H18 119.7
C11 C18 H18 119.7
C6 C19 C12 118.6(3)
C6 C19 C15 119.7(3)
C12 C19 C15 121.7(2)
C6 C20 C23 119.0(3)
C6 C20 H20 120.5
C23 C20 H20 120.5
C14 C21 H21A 109.5
C14 C21 H21B 109.5
H21A C21 H21B 109.5
C14 C21 H21C 109.5
H21A C21 H21C 109.5
H21B C21 H21C 109.5
F3 C22 C16 118.8(3)
F3 C22 C11 119.1(3)
C16 C22 C11 122.1(2)
C20 C23 C24 119.8(3)
C20 C23 H23 120.1
C24 C23 H23 120.1
C12 C24 C23 121.0(3)
C12 C24 H24 119.5
C23 C24 H24 119.5
C18 C25 C10 120.1(2)
C18 C25 C17 120.3(2)
C10 C25 C17 119.6(3)

loop_
_geom_bond_atom_site_label_1
_geom_bond_atom_site_label_2
_geom_bond_distance
S1 O4 1.422(2)
S1 O5 1.4295(18)
S1 O2 1.6179(18)
S1 C17 1.775(3)
F3 C22 1.357(3)
O2 C6 1.412(4)
O7 C14 1.357(3)
O7 C16 1.403(4)
O13 C14 1.192(4)
N9 C15 1.147(4)
C6 C20 1.372(5)
C6 C19 1.399(4)
C10 C16 1.385(4)
C10 C25 1.393(4)
C10 H10 0.9500
C11 C22 1.377(4)
C11 C18 1.392(4)
C11 H11 0.9500
C12 C24 1.370(5)
C12 C19 1.402(4)
C12 H12 0.9500
C14 C21 1.488(4)
C15 C19 1.432(5)
C16 C22 1.369(4)
C17 C25 1.508(3)
C17 H17A 0.9900
C17 H17B 0.9900
C18 C25 1.380(4)
C18 H18 0.9500
C20 C23 1.388(4)
C20 H20 0.9500
C21 H21A 0.9800
C21 H21B 0.9800
C21 H21C 0.9800
C23 C24 1.398(4)
C23 H23 0.9500
C24 H24 0.9500

loop_
_geom_torsion_atom_site_label_1
_geom_torsion_atom_site_label_2
_geom_torsion_atom_site_label_3
_geom_torsion_atom_site_label_4
_geom_torsion
O4 S1 O2 C6 -165.3(2)
O5 S1 O2 C6 -36.7(2)
C17 S1 O2 C6 79.7(2)
S1 O2 C6 C20 -96.0(3)
S1 O2 C6 C19 90.2(3)
C16 O7 C14 O13 -2.5(4)
C16 O7 C14 C21 177.2(2)
C25 C10 C16 C22 -0.8(4)
C25 C10 C16 O7 -174.7(2)
C14 O7 C16 C22 97.9(3)
C14 O7 C16 C10 -88.1(3)
O4 S1 C17 C25 63.6(2)
O5 S1 C17 C25 -72.2(2)
O2 S1 C17 C25 172.28(19)
C22 C11 C18 C25 0.1(4)
C20 C6 C19 C12 2.9(4)
O2 C6 C19 C12 176.6(2)
C20 C6 C19 C15 -177.1(3)
O2 C6 C19 C15 -3.4(4)
C24 C12 C19 C6 -1.8(4)
C24 C12 C19 C15 178.2(3)
N9 C15 C19 C6 41(14)
N9 C15 C19 C12 -139(14)
C19 C6 C20 C23 -3.0(4)
O2 C6 C20 C23 -176.5(2)
C10 C16 C22 F3 179.8(2)
O7 C16 C22 F3 -6.3(4)
C10 C16 C22 C11 -0.9(5)
O7 C16 C22 C11 173.0(3)
C18 C11 C22 F3 -179.5(2)
C18 C11 C22 C16 1.2(4)
C6 C20 C23 C24 2.0(4)
C19 C12 C24 C23 0.9(5)
C20 C23 C24 C12 -0.9(5)
C11 C18 C25 C10 -1.8(4)
C11 C18 C25 C17 176.7(2)
C16 C10 C25 C18 2.1(4)
C16 C10 C25 C17 -176.4(2)
S1 C17 C25 C18 98.0(3)
S1 C17 C25 C10 -83.5(3)
